data_4306899
loop_
_publ_author_name
'Edwin F. van der Eide'
'Warren E. Piers'
'Masood Parvez'
'Robert McDonald'

_publ_section_title
;
Synthesis and Characterization of Cationic Tungsten(V) Methylidynes
;
_journal_name_full 'Inorganic Chemistry'
_journal_page_first 14
_journal_page_last 21
_journal_paper_doi 10.1021/ic0611342
_journal_volume 46
_journal_year 2007
_chemical_formula_moiety 'C13 H33 Cl P4 W, C24 B F20'
_chemical_formula_sum 'C37 H33 B Cl F20 P4 W'
_chemical_formula_weight 1211.62
_chemical_name_systematic
; 
 ? 
;
_space_group_IT_number 29
_symmetry_cell_setting orthorhombic
_symmetry_space_group_name_Hall 'P 2c -2ac'
_symmetry_space_group_name_H-M 'P c a 21'
_atom_sites_solution_hydrogens geom
_atom_sites_solution_primary direct
_atom_sites_solution_secondary difmap
_audit_creation_method SHELXL-97
_cell_angle_alpha 90.00
_cell_angle_beta 90.00
_cell_angle_gamma 90.00
_cell_formula_units_Z 4
_cell_length_a 27.5938(18)
_cell_length_b 11.9743(8)
_cell_length_c 13.3408(9)
_cell_measurement_reflns_used 6230
_cell_measurement_temperature 193(2)
_cell_measurement_theta_max 26.32
_cell_measurement_theta_min 2.25
_cell_volume 4408.0(5)
_computing_cell_refinement 'Bruker SAINT (Bruker, 1997)'
_computing_data_collection 'Bruker SMART (Bruker, 1997)'
_computing_data_reduction 'Bruker SAINT (Bruker, 1997)'
_computing_molecular_graphics 'Bruker SHELXTL (Bruker, 1997)'
_computing_publication_material 'Bruker SHELXTL (Bruker, 1997)'
_computing_structure_refinement 'SHELXL-97 (Sheldrick, 1997)'
_computing_structure_solution 'DIRDIF-96 (Beurskens et al., 1996)'
_diffrn_ambient_temperature 193(2)
_diffrn_detector_area_resol_mean 8.192
_diffrn_measured_fraction_theta_full 0.998
_diffrn_measured_fraction_theta_max 0.998
_diffrn_measurement_device_type 'Bruker PLATFORM diffractometer/SMART 1000 CCD area detector'
_diffrn_measurement_method '\w scans'
_diffrn_radiation_monochromator graphite
_diffrn_radiation_source 'fine-focus sealed tube'
_diffrn_radiation_type MoK\a
_diffrn_radiation_wavelength 0.71073
_diffrn_reflns_av_R_equivalents 0.0379
_diffrn_reflns_av_sigmaI/netI 0.0449
_diffrn_reflns_limit_h_max 34
_diffrn_reflns_limit_h_min -34
_diffrn_reflns_limit_k_max 14
_diffrn_reflns_limit_k_min -13
_diffrn_reflns_limit_l_max 16
_diffrn_reflns_limit_l_min -16
_diffrn_reflns_number 32115
_diffrn_reflns_theta_full 26.38
_diffrn_reflns_theta_max 26.38
_diffrn_reflns_theta_min 1.70
_diffrn_standards_decay_% 0
_diffrn_standards_interval_time 0
_diffrn_standards_number 0
_exptl_absorpt_coefficient_mu 2.940
_exptl_absorpt_correction_T_max 0.8206
_exptl_absorpt_correction_T_min 0.2397
_exptl_absorpt_correction_type multi-scan
_exptl_absorpt_process_details 'SADABS (Sheldrick, 1996)'
_exptl_crystal_colour yellow-green
_exptl_crystal_density_diffrn 1.826
_exptl_crystal_density_method 'not measured'
_exptl_crystal_description plate
_exptl_crystal_F_000 2364
_exptl_crystal_size_max 0.68
_exptl_crystal_size_mid 0.26
_exptl_crystal_size_min 0.07
_refine_diff_density_max 1.260
_refine_diff_density_min -0.322
_refine_diff_density_rms 0.073
_refine_ls_abs_structure_details 'Flack H D (1983), Acta Cryst. A39, 876-881'
_refine_ls_abs_structure_Flack -0.011(4)
_refine_ls_extinction_method none
_refine_ls_goodness_of_fit_ref 1.007
_refine_ls_hydrogen_treatment constr
_refine_ls_matrix_type full
_refine_ls_number_parameters 597
_refine_ls_number_reflns 8964
_refine_ls_number_restraints 1
_refine_ls_restrained_S_all 1.007
_refine_ls_R_factor_all 0.0304
_refine_ls_R_factor_gt 0.0243
_refine_ls_shift/su_max 0.001
_refine_ls_shift/su_mean 0.000
_refine_ls_structure_factor_coef Fsqd
_refine_ls_weighting_details 'calc w=1/[\s^2^(Fo^2^)+(0.0156P)^2^+0.0000P] where P=(Fo^2^+2Fc^2^)/3'
_refine_ls_weighting_scheme calc
_refine_ls_wR_factor_gt 0.0528
_refine_ls_wR_factor_ref 0.0548
_reflns_number_gt 7985
_reflns_number_total 8964
_reflns_threshold_expression I>2\s(I)
_cod_data_source_file ic0611342si20060622_125642.cif
_cod_data_source_block cal0512
_cod_depositor_comments
;
The following automatic conversions were performed:
'_symmetry_cell_setting' value 'Orthorhombic' changed to 'orthorhombic'
according to '/home/saulius/struct/CIF-dictionaries/cif_core.dic'
dictionary named 'cif_core.dic' version 2.4.1 from 2010-06-29.

Automatic conversion script
Id: cif_fix_enum 1527 2010-12-29 10:47:43Z saulius 
;
_cod_database_code 4306899

loop_
_symmetry_equiv_pos_as_xyz
'x, y, z'
'-x, -y, z+1/2'
'x+1/2, -y, z'
'-x+1/2, y, z+1/2'

loop_
_atom_site_label
_atom_site_type_symbol
_atom_site_fract_x
_atom_site_fract_y
_atom_site_fract_z
_atom_site_U_iso_or_equiv
_atom_site_adp_type
_atom_site_occupancy
_atom_site_symmetry_multiplicity
_atom_site_calc_flag
_atom_site_refinement_flags
_atom_site_disorder_assembly
_atom_site_disorder_group
W W 0.203732(4) 0.116083(10) 0.016887(18) 0.02739(4) Uani 1 1 d . . .
Cl Cl 0.21227(4) 0.11597(9) 0.20767(8) 0.0408(2) Uani 1 1 d . A .
P11 P 0.28374(3) 0.01508(7) 0.00864(10) 0.0316(2) Uani 1 1 d . A .
P12 P 0.26056(3) 0.27887(6) 0.01689(10) 0.02851(16) Uani 1 1 d . A .
P21 P 0.15498(4) -0.05847(10) 0.04128(9) 0.0491(3) Uani 1 1 d . A .
P22A P 0.12167(11) 0.19069(16) 0.0489(2) 0.0345(5) Uani 0.75 1 d P A 1
P22B P 0.1247(4) 0.2245(8) 0.0597(9) 0.0345(5) Uani 0.25 1 d P A 2
C1 C 0.19576(16) 0.1235(4) -0.1151(4) 0.0432(11) Uani 1 1 d . A .
H1 H 0.190(2) 0.131(4) -0.179(5) 0.08(2) Uiso 1 1 d . . .
C11 C 0.32967(13) 0.1177(3) -0.0265(3) 0.0368(9) Uani 1 1 d . . .
H11A H 0.3623 0.0872 -0.0127 0.044 Uiso 1 1 calc R A .
H11B H 0.3274 0.1335 -0.0992 0.044 Uiso 1 1 calc R . .
C12 C 0.32220(11) 0.2266(3) 0.0334(3) 0.0366(10) Uani 1 1 d . A .
H12A H 0.3456 0.2837 0.0102 0.044 Uiso 1 1 calc R . .
H12B H 0.3283 0.2124 0.1054 0.044 Uiso 1 1 calc R . .
C13 C 0.29153(19) -0.0948(4) -0.0835(4) 0.0526(14) Uani 1 1 d . . .
H13A H 0.2802 -0.0685 -0.1490 0.063 Uiso 1 1 calc R A .
H13B H 0.2727 -0.1605 -0.0634 0.063 Uiso 1 1 calc R . .
H13C H 0.3259 -0.1150 -0.0879 0.063 Uiso 1 1 calc R . .
C14 C 0.30797(17) -0.0442(4) 0.1232(3) 0.0477(11) Uani 1 1 d . . .
H14A H 0.3046 0.0099 0.1778 0.057 Uiso 1 1 calc R A .
H14B H 0.3423 -0.0623 0.1136 0.057 Uiso 1 1 calc R . .
H14C H 0.2901 -0.1124 0.1400 0.057 Uiso 1 1 calc R . .
C15 C 0.2628(2) 0.3534(4) -0.1010(3) 0.0431(12) Uani 1 1 d . . .
H15A H 0.2307 0.3838 -0.1163 0.052 Uiso 1 1 calc R A .
H15B H 0.2728 0.3022 -0.1544 0.052 Uiso 1 1 calc R . .
H15C H 0.2862 0.4147 -0.0960 0.052 Uiso 1 1 calc R . .
C16 C 0.25532(18) 0.3861(3) 0.1114(4) 0.0423(11) Uani 1 1 d . . .
H16A H 0.2228 0.4190 0.1086 0.051 Uiso 1 1 calc R A .
H16B H 0.2796 0.4442 0.0990 0.051 Uiso 1 1 calc R . .
H16C H 0.2607 0.3532 0.1777 0.051 Uiso 1 1 calc R . .
C21A C 0.10428(19) -0.0232(5) 0.1217(5) 0.0503(15) Uani 0.75 1 d P A 1
H21A H 0.0819 -0.0875 0.1275 0.060 Uiso 0.75 1 calc PR A 1
H21B H 0.1159 -0.0033 0.1896 0.060 Uiso 0.75 1 calc PR A 1
C22A C 0.0790(3) 0.0741(7) 0.0748(7) 0.059(3) Uani 0.75 1 d P A 1
H22A H 0.0530 0.1006 0.1203 0.071 Uiso 0.75 1 calc PR A 1
H22B H 0.0636 0.0500 0.0113 0.071 Uiso 0.75 1 calc PR A 1
C21B C 0.0891(6) 0.0046(17) 0.0527(16) 0.0503(15) Uani 0.25 1 d P A 2
H21C H 0.0760 0.0157 -0.0156 0.060 Uiso 0.25 1 calc PR A 2
H21D H 0.0682 -0.0509 0.0868 0.060 Uiso 0.25 1 calc PR A 2
C22B C 0.0854(10) 0.118(2) 0.111(3) 0.059(3) Uani 0.25 1 d P A 2
H22C H 0.0940 0.1056 0.1822 0.071 Uiso 0.25 1 calc PR A 2
H22D H 0.0515 0.1450 0.1086 0.071 Uiso 0.25 1 calc PR A 2
C23 C 0.1346(3) -0.1252(4) -0.0734(5) 0.081(2) Uani 1 1 d . . .
H23A H 0.1206 -0.0688 -0.1183 0.097 Uiso 1 1 calc R A .
H23B H 0.1099 -0.1813 -0.0574 0.097 Uiso 1 1 calc R . .
H23C H 0.1621 -0.1614 -0.1065 0.097 Uiso 1 1 calc R . .
C24 C 0.1796(2) -0.1760(5) 0.1116(5) 0.0750(16) Uani 1 1 d . . .
H24A H 0.1925 -0.1493 0.1757 0.090 Uiso 1 1 calc R A .
H24B H 0.2057 -0.2110 0.0729 0.090 Uiso 1 1 calc R . .
H24C H 0.1539 -0.2308 0.1240 0.090 Uiso 1 1 calc R . .
C25A C 0.0952(5) 0.2615(12) -0.0529(13) 0.049(2) Uani 0.75 1 d P A 1
H25A H 0.0977 0.2154 -0.1133 0.059 Uiso 0.75 1 calc PR A 1
H25B H 0.1120 0.3325 -0.0636 0.059 Uiso 0.75 1 calc PR A 1
H25C H 0.0609 0.2760 -0.0383 0.059 Uiso 0.75 1 calc PR A 1
C26A C 0.1154(7) 0.2920(18) 0.1500(18) 0.074(5) Uani 0.75 1 d P A 1
H26A H 0.1298 0.2616 0.2114 0.088 Uiso 0.75 1 calc PR A 1
H26B H 0.0810 0.3075 0.1613 0.088 Uiso 0.75 1 calc PR A 1
H26C H 0.1321 0.3612 0.1316 0.088 Uiso 0.75 1 calc PR A 1
C25B C 0.0868(18) 0.285(4) -0.051(5) 0.049(2) Uani 0.25 1 d P A 2
H25D H 0.1046 0.3458 -0.0825 0.059 Uiso 0.25 1 calc PR A 2
H25E H 0.0558 0.3127 -0.0250 0.059 Uiso 0.25 1 calc PR A 2
H25F H 0.0807 0.2256 -0.1000 0.059 Uiso 0.25 1 calc PR A 2
C26B C 0.124(3) 0.325(7) 0.159(6) 0.074(5) Uani 0.25 1 d P A 2
H26D H 0.1397 0.2933 0.2181 0.088 Uiso 0.25 1 calc PR A 2
H26E H 0.0906 0.3450 0.1745 0.088 Uiso 0.25 1 calc PR A 2
H26F H 0.1418 0.3920 0.1373 0.088 Uiso 0.25 1 calc PR A 2
F32 F 0.51811(8) 0.5342(2) 0.29665(17) 0.0453(6) Uani 1 1 d . . .
F33 F 0.57123(9) 0.6776(3) 0.39885(19) 0.0566(7) Uani 1 1 d . . .
F34 F 0.54919(10) 0.8988(2) 0.4023(2) 0.0650(8) Uani 1 1 d . . .
F35 F 0.46953(10) 0.9727(2) 0.3005(2) 0.0596(7) Uani 1 1 d . . .
F36 F 0.41554(8) 0.83044(19) 0.19535(18) 0.0436(6) Uani 1 1 d . . .
F42 F 0.48312(8) 0.7735(2) 0.04923(16) 0.0501(6) Uani 1 1 d . . .
F43 F 0.47326(10) 0.8118(3) -0.1428(2) 0.0650(8) Uani 1 1 d . . .
F44 F 0.40855(10) 0.6949(3) -0.25496(19) 0.0703(9) Uani 1 1 d . . .
F45 F 0.35265(9) 0.5362(3) -0.16581(18) 0.0605(7) Uani 1 1 d . . .
F46 F 0.36096(7) 0.49600(16) 0.02949(19) 0.0388(5) Uani 1 1 d . . .
F52 F 0.37614(7) 0.37201(17) 0.22364(17) 0.0357(5) Uani 1 1 d . . .
F53 F 0.41114(9) 0.1704(2) 0.19023(19) 0.0506(6) Uani 1 1 d . . .
F54 F 0.49872(10) 0.1429(2) 0.1003(2) 0.0605(7) Uani 1 1 d . . .
F55 F 0.55164(8) 0.3253(2) 0.04631(18) 0.0561(7) Uani 1 1 d . . .
F56 F 0.51842(8) 0.5307(2) 0.08411(16) 0.0443(6) Uani 1 1 d . . .
F62 F 0.32491(8) 0.68659(19) 0.11720(19) 0.0440(5) Uani 1 1 d . . .
F63 F 0.25102(11) 0.6971(2) 0.2426(2) 0.0650(9) Uani 1 1 d . . .
F64 F 0.25893(11) 0.6261(2) 0.4349(2) 0.0646(9) Uani 1 1 d . . .
F65 F 0.34456(9) 0.5384(2) 0.49915(18) 0.0581(7) Uani 1 1 d . . .
F66 F 0.41930(8) 0.5216(2) 0.37376(16) 0.0415(5) Uani 1 1 d . . .
C31 C 0.46435(12) 0.6750(3) 0.2360(3) 0.0307(8) Uani 1 1 d . . .
C32 C 0.50423(13) 0.6418(4) 0.2928(3) 0.0359(9) Uani 1 1 d . . .
C33 C 0.53259(14) 0.7152(4) 0.3483(3) 0.0421(10) Uani 1 1 d . . .
C34 C 0.52113(15) 0.8260(4) 0.3500(3) 0.0451(11) Uani 1 1 d . . .
C35 C 0.48153(15) 0.8639(3) 0.2982(3) 0.0408(10) Uani 1 1 d . . .
C36 C 0.45419(13) 0.7884(3) 0.2443(3) 0.0346(9) Uani 1 1 d . . .
C41 C 0.42145(13) 0.6347(3) 0.0525(3) 0.0332(9) Uani 1 1 d . . .
C42 C 0.44869(13) 0.7127(3) 0.0014(3) 0.0359(9) Uani 1 1 d . . .
C43 C 0.44493(15) 0.7353(4) -0.0998(3) 0.0431(10) Uani 1 1 d . . .
C44 C 0.41206(16) 0.6760(4) -0.1561(3) 0.0483(11) Uani 1 1 d . . .
C45 C 0.38411(15) 0.5966(4) -0.1106(3) 0.0412(10) Uani 1 1 d . . .
C46 C 0.38942(13) 0.5773(3) -0.0095(3) 0.0331(9) Uani 1 1 d . . .
C51 C 0.44638(13) 0.4636(3) 0.1590(3) 0.0305(8) Uani 1 1 d . . .
C52 C 0.42096(13) 0.3674(3) 0.1819(3) 0.0310(8) Uani 1 1 d . . .
C53 C 0.43780(15) 0.2603(3) 0.1640(3) 0.0377(10) Uani 1 1 d . . .
C54 C 0.48229(15) 0.2460(3) 0.1190(3) 0.0410(10) Uani 1 1 d . . .
C55 C 0.50856(14) 0.3372(4) 0.0924(3) 0.0412(10) Uani 1 1 d . . .
C56 C 0.49088(13) 0.4431(3) 0.1118(3) 0.0356(9) Uani 1 1 d . . .
C61 C 0.37665(13) 0.6022(3) 0.2385(3) 0.0302(8) Uani 1 1 d . . .
C62 C 0.33231(14) 0.6463(3) 0.2103(3) 0.0346(9) Uani 1 1 d . . .
C63 C 0.29266(14) 0.6535(4) 0.2750(4) 0.0428(10) Uani 1 1 d . . .
C64 C 0.29695(15) 0.6173(3) 0.3713(4) 0.0451(12) Uani 1 1 d . . .
C65 C 0.34028(16) 0.5741(4) 0.4037(3) 0.0423(10) Uani 1 1 d . . .
C66 C 0.37845(14) 0.5672(3) 0.3379(3) 0.0338(8) Uani 1 1 d . . .
B B 0.42701(15) 0.5948(4) 0.1712(3) 0.0287(9) Uani 1 1 d . . .

loop_
_atom_site_aniso_label
_atom_site_aniso_U_11
_atom_site_aniso_U_22
_atom_site_aniso_U_33
_atom_site_aniso_U_23
_atom_site_aniso_U_13
_atom_site_aniso_U_12
W 0.02119(6) 0.03824(8) 0.02274(6) -0.00197(11) 0.00046(8) -0.00478(5)
Cl 0.0462(6) 0.0509(7) 0.0252(5) 0.0007(4) -0.0033(5) -0.0021(4)
P11 0.0318(4) 0.0278(4) 0.0352(5) -0.0014(6) -0.0007(6) 0.0007(3)
P12 0.0308(4) 0.0272(4) 0.0276(4) 0.0000(6) 0.0013(6) -0.0005(3)
P21 0.0407(6) 0.0468(7) 0.0598(9) -0.0085(5) 0.0005(5) -0.0167(5)
P22A 0.0315(7) 0.0370(17) 0.0351(10) 0.0099(11) 0.0083(6) 0.0087(11)
P22B 0.0315(7) 0.0370(17) 0.0351(10) 0.0099(11) 0.0083(6) 0.0087(11)
C1 0.032(2) 0.064(3) 0.033(3) -0.006(2) 0.0004(19) -0.005(2)
C11 0.0227(18) 0.039(2) 0.048(2) -0.0007(18) 0.0008(15) 0.0016(15)
C12 0.0239(16) 0.038(2) 0.047(3) -0.0007(19) -0.0027(17) -0.0052(13)
C13 0.063(3) 0.037(3) 0.058(3) -0.015(2) 0.003(2) 0.004(2)
C14 0.060(3) 0.037(3) 0.046(3) 0.005(2) -0.006(2) 0.009(2)
C15 0.063(3) 0.034(3) 0.032(2) 0.005(2) 0.005(2) -0.005(2)
C16 0.050(3) 0.035(3) 0.042(3) -0.004(2) 0.010(2) -0.004(2)
C21A 0.031(3) 0.050(4) 0.070(4) 0.019(3) 0.008(3) -0.008(2)
C22A 0.026(3) 0.057(7) 0.094(7) 0.032(5) 0.022(4) 0.009(4)
C21B 0.031(3) 0.050(4) 0.070(4) 0.019(3) 0.008(3) -0.008(2)
C22B 0.026(3) 0.057(7) 0.094(7) 0.032(5) 0.022(4) 0.009(4)
C23 0.099(5) 0.046(3) 0.097(5) -0.012(3) -0.059(4) -0.011(3)
C24 0.090(4) 0.065(4) 0.070(4) 0.012(3) -0.002(3) -0.026(3)
C25A 0.036(6) 0.060(8) 0.051(3) 0.024(5) -0.002(4) 0.028(3)
C26A 0.062(9) 0.113(16) 0.045(6) -0.016(8) 0.011(6) 0.039(8)
C25B 0.036(6) 0.060(8) 0.051(3) 0.024(5) -0.002(4) 0.028(3)
C26B 0.062(9) 0.113(16) 0.045(6) -0.016(8) 0.011(6) 0.039(8)
F32 0.0419(13) 0.0498(15) 0.0442(14) -0.0003(11) -0.0099(10) 0.0078(11)
F33 0.0365(14) 0.089(2) 0.0441(15) -0.0058(15) -0.0124(12) -0.0049(14)
F34 0.0608(18) 0.075(2) 0.0590(17) -0.0192(14) -0.0080(14) -0.0284(15)
F35 0.0638(16) 0.0411(16) 0.0738(19) -0.0119(13) 0.0013(14) -0.0114(12)
F36 0.0378(13) 0.0361(14) 0.0569(16) -0.0007(11) -0.0039(11) 0.0007(10)
F42 0.0445(13) 0.0609(16) 0.0449(14) 0.0064(11) 0.0014(10) -0.0245(11)
F43 0.0614(17) 0.081(2) 0.0531(17) 0.0291(15) 0.0074(14) -0.0218(15)
F44 0.0652(18) 0.112(3) 0.0341(15) 0.0235(15) -0.0044(12) -0.0082(17)
F45 0.0533(15) 0.089(2) 0.0397(14) -0.0036(14) -0.0122(12) -0.0172(15)
F46 0.0419(10) 0.0373(11) 0.0372(13) 0.0020(11) -0.0037(11) -0.0102(8)
F52 0.0335(11) 0.0311(13) 0.0425(13) 0.0038(9) 0.0029(9) -0.0014(9)
F53 0.0547(15) 0.0311(14) 0.0661(18) 0.0049(12) -0.0085(13) 0.0019(11)
F54 0.0621(16) 0.0430(16) 0.0766(19) -0.0112(14) -0.0102(15) 0.0239(13)
F55 0.0400(12) 0.0755(18) 0.0528(17) -0.0100(12) 0.0071(10) 0.0208(12)
F56 0.0347(12) 0.0523(15) 0.0457(14) -0.0002(11) 0.0119(10) -0.0032(11)
F62 0.0358(12) 0.0435(14) 0.0529(14) 0.0061(12) -0.0004(10) 0.0098(10)
F63 0.0341(12) 0.0615(16) 0.099(3) 0.0007(15) 0.0123(16) 0.0149(15)
F64 0.0630(19) 0.0543(19) 0.077(2) -0.0089(13) 0.0410(16) -0.0048(13)
F65 0.0713(15) 0.0643(16) 0.0386(17) 0.0062(12) 0.0201(13) -0.0061(12)
F66 0.0415(13) 0.0480(15) 0.0351(12) 0.0061(10) 0.0004(10) -0.0021(11)
C31 0.0273(18) 0.037(2) 0.0280(19) 0.0009(16) 0.0054(14) -0.0045(15)
C32 0.030(2) 0.046(3) 0.032(2) -0.0015(18) 0.0030(15) 0.0022(17)
C33 0.028(2) 0.066(3) 0.032(2) -0.003(2) 0.0014(17) -0.006(2)
C34 0.037(2) 0.062(3) 0.036(2) -0.013(2) 0.0045(18) -0.018(2)
C35 0.044(2) 0.036(3) 0.043(2) -0.0085(18) 0.0109(19) -0.0105(18)
C36 0.030(2) 0.038(2) 0.036(2) -0.0008(17) 0.0044(16) -0.0034(16)
C41 0.032(2) 0.035(2) 0.033(2) 0.0016(15) 0.0019(14) 0.0041(16)
C42 0.0324(17) 0.040(2) 0.035(3) 0.0037(19) -0.0009(17) -0.0044(14)
C43 0.041(2) 0.047(3) 0.042(2) 0.013(2) 0.0055(19) -0.006(2)
C44 0.045(3) 0.070(3) 0.031(2) 0.018(2) -0.0010(18) 0.002(2)
C45 0.033(2) 0.052(3) 0.039(2) 0.0017(19) -0.0047(18) 0.0000(19)
C46 0.0266(17) 0.036(2) 0.037(3) 0.0042(15) -0.0001(14) -0.0009(15)
C51 0.0287(19) 0.037(2) 0.0262(19) 0.0032(16) -0.0040(14) 0.0028(16)
C52 0.0279(19) 0.036(2) 0.029(2) -0.0013(16) -0.0044(15) 0.0032(16)
C53 0.042(3) 0.034(2) 0.037(2) 0.0021(18) -0.0134(18) 0.0038(19)
C54 0.040(2) 0.037(2) 0.046(2) -0.008(2) -0.0109(19) 0.0176(19)
C55 0.036(2) 0.056(3) 0.032(2) -0.0058(19) -0.0025(16) 0.017(2)
C56 0.033(2) 0.045(3) 0.0295(19) -0.0010(19) -0.0025(16) 0.0024(17)
C61 0.0281(19) 0.027(2) 0.036(2) -0.0061(16) 0.0062(15) -0.0034(15)
C62 0.032(2) 0.027(2) 0.045(2) 0.0017(17) 0.0036(17) -0.0025(16)
C63 0.031(2) 0.032(2) 0.066(3) -0.008(2) 0.0059(19) 0.0027(17)
C64 0.044(3) 0.032(2) 0.060(3) -0.008(2) 0.025(2) -0.0060(19)
C65 0.049(3) 0.036(2) 0.042(2) -0.0012(19) 0.0136(19) -0.007(2)
C66 0.035(2) 0.028(2) 0.038(2) -0.0039(17) 0.0051(16) -0.0048(16)
B 0.027(2) 0.033(3) 0.027(2) 0.0011(18) 0.0010(16) -0.0012(17)

loop_
_atom_type_symbol
_atom_type_description
_atom_type_scat_dispersion_real
_atom_type_scat_dispersion_imag
_atom_type_scat_source
C C 0.0033 0.0016 'International Tables Vol C Tables 4.2.6.8 and 6.1.1.4'
H H 0.0000 0.0000 'International Tables Vol C Tables 4.2.6.8 and 6.1.1.4'
B B 0.0013 0.0007 'International Tables Vol C Tables 4.2.6.8 and 6.1.1.4'
F F 0.0171 0.0103 'International Tables Vol C Tables 4.2.6.8 and 6.1.1.4'
P P 0.1023 0.0942 'International Tables Vol C Tables 4.2.6.8 and 6.1.1.4'
Cl Cl 0.1484 0.1585 'International Tables Vol C Tables 4.2.6.8 and 6.1.1.4'
W W -0.8490 6.8722 'International Tables Vol C Tables 4.2.6.8 and 6.1.1.4'

loop_
_geom_angle_atom_site_label_1
_geom_angle_atom_site_label_2
_geom_angle_atom_site_label_3
_geom_angle
_geom_angle_site_symmetry_1
_geom_angle_site_symmetry_3
_geom_angle_publ_flag
C1 W P22A 92.27(17) . . ?
C1 W P12 92.23(15) . . ?
P22A W P12 107.02(5) . . ?
C1 W P21 95.95(15) . . ?
P22A W P21 77.72(5) . . ?
P12 W P21 170.41(4) . . ?
C1 W P11 95.12(16) . . ?
P22A W P11 169.69(7) . . ?
P12 W P11 79.91(3) . . ?
P21 W P11 94.34(3) . . ?
C1 W Cl 176.63(16) . . ?
P22A W Cl 84.99(8) . . ?
P12 W Cl 86.71(4) . . ?
P21 W Cl 85.40(4) . . ?
P11 W Cl 87.85(4) . . ?
C1 W P22B 95.1(3) . . ?
P12 W P22B 97.8(2) . . ?
P21 W P22B 86.4(2) . . ?
P11 W P22B 169.6(3) . . ?
Cl W P22B 81.9(3) . . ?
C14 P11 C13 104.1(2) . . ?
C14 P11 C11 103.0(2) . . ?
C13 P11 C11 103.4(2) . . ?
C14 P11 W 118.33(16) . . ?
C13 P11 W 118.80(18) . . ?
C11 P11 W 107.24(12) . . ?
C16 P12 C15 105.0(2) . . ?
C16 P12 C12 103.5(2) . . ?
C15 P12 C12 104.0(2) . . ?
C16 P12 W 120.26(15) . . ?
C15 P12 W 113.96(17) . . ?
C12 P12 W 108.48(12) . . ?
C21A P21 C23 111.2(3) . . ?
C21A P21 C24 99.4(3) . . ?
C23 P21 C24 102.1(3) . . ?
C23 P21 C21B 87.0(7) . . ?
C24 P21 C21B 126.8(6) . . ?
C21A P21 W 107.3(2) . . ?
C23 P21 W 115.1(2) . . ?
C24 P21 W 120.68(18) . . ?
C21B P21 W 100.7(6) . . ?
C25A P22A C26A 102.2(10) . . ?
C25A P22A C22A 104.0(7) . . ?
C26A P22A C22A 107.6(8) . . ?
C25A P22A W 115.0(5) . . ?
C26A P22A W 117.1(7) . . ?
C22A P22A W 110.0(3) . . ?
C26B P22B C22B 101(3) . . ?
C26B P22B C25B 108(3) . . ?
C22B P22B C25B 103(2) . . ?
C26B P22B W 120(3) . . ?
C22B P22B W 103.6(10) . . ?
C25B P22B W 118.1(15) . . ?
C12 C11 P11 110.0(3) . . ?
C11 C12 P12 110.6(2) . . ?
C22A C21A P21 107.2(5) . . ?
C21A C22A P22A 111.5(5) . . ?
C22B C21B P21 115.4(15) . . ?
C21B C22B P22B 113(2) . . ?
C36 C31 C32 113.2(3) . . ?
C36 C31 B 118.9(3) . . ?
C32 C31 B 127.6(4) . . ?
F32 C32 C33 115.2(3) . . ?
F32 C32 C31 121.2(3) . . ?
C33 C32 C31 123.6(4) . . ?
F33 C33 C34 120.2(4) . . ?
F33 C33 C32 120.2(4) . . ?
C34 C33 C32 119.5(4) . . ?
F34 C34 C33 120.0(4) . . ?
F34 C34 C35 120.1(4) . . ?
C33 C34 C35 119.9(4) . . ?
F35 C35 C34 120.4(4) . . ?
F35 C35 C36 120.8(4) . . ?
C34 C35 C36 118.8(4) . . ?
F36 C36 C35 116.1(4) . . ?
F36 C36 C31 119.0(3) . . ?
C35 C36 C31 124.8(4) . . ?
C42 C41 C46 112.8(3) . . ?
C42 C41 B 128.0(3) . . ?
C46 C41 B 118.9(3) . . ?
F42 C42 C41 120.8(3) . . ?
F42 C42 C43 114.0(3) . . ?
C41 C42 C43 125.1(4) . . ?
F43 C43 C44 120.4(4) . . ?
F43 C43 C42 120.7(4) . . ?
C44 C43 C42 118.9(4) . . ?
F44 C44 C45 120.9(4) . . ?
F44 C44 C43 119.9(4) . . ?
C45 C44 C43 119.2(4) . . ?
F45 C45 C44 119.5(4) . . ?
F45 C45 C46 120.9(4) . . ?
C44 C45 C46 119.5(4) . . ?
F46 C46 C45 115.8(3) . . ?
F46 C46 C41 119.7(3) . . ?
C45 C46 C41 124.5(4) . . ?
C52 C51 C56 113.5(4) . . ?
C52 C51 B 126.9(3) . . ?
C56 C51 B 119.3(3) . . ?
F52 C52 C51 121.3(3) . . ?
F52 C52 C53 114.5(3) . . ?
C51 C52 C53 124.2(4) . . ?
F53 C53 C54 119.9(4) . . ?
F53 C53 C52 120.7(4) . . ?
C54 C53 C52 119.3(4) . . ?
F54 C54 C55 120.8(4) . . ?
F54 C54 C53 119.9(4) . . ?
C55 C54 C53 119.3(4) . . ?
F55 C55 C54 120.3(4) . . ?
F55 C55 C56 119.6(4) . . ?
C54 C55 C56 120.0(4) . . ?
F56 C56 C55 117.6(3) . . ?
F56 C56 C51 118.7(3) . . ?
C55 C56 C51 123.6(4) . . ?
C62 C61 C66 113.9(3) . . ?
C62 C61 B 127.9(3) . . ?
C66 C61 B 118.1(3) . . ?
F62 C62 C61 121.4(3) . . ?
F62 C62 C63 115.4(4) . . ?
C61 C62 C63 123.2(4) . . ?
F63 C63 C64 120.4(4) . . ?
F63 C63 C62 119.9(4) . . ?
C64 C63 C62 119.7(4) . . ?
F64 C64 C63 120.0(4) . . ?
F64 C64 C65 120.4(5) . . ?
C63 C64 C65 119.6(4) . . ?
F65 C65 C64 119.6(4) . . ?
F65 C65 C66 121.2(4) . . ?
C64 C65 C66 119.2(4) . . ?
F66 C66 C65 116.1(4) . . ?
F66 C66 C61 119.5(3) . . ?
C65 C66 C61 124.3(4) . . ?
C31 B C61 102.0(3) . . ?
C31 B C41 112.9(3) . . ?
C61 B C41 115.1(3) . . ?
C31 B C51 113.5(3) . . ?
C61 B C51 111.8(3) . . ?
C41 B C51 101.9(3) . . ?

loop_
_geom_bond_atom_site_label_1
_geom_bond_atom_site_label_2
_geom_bond_distance
_geom_bond_site_symmetry_2
_geom_bond_publ_flag
W C1 1.776(5) . ?
W P22A 2.471(3) . ?
W P12 2.5018(8) . ?
W P21 2.5069(11) . ?
W P11 2.5198(9) . ?
W Cl 2.5561(12) . ?
W P22B 2.601(11) . ?
P11 C14 1.813(4) . ?
P11 C13 1.814(5) . ?
P11 C11 1.826(4) . ?
P12 C16 1.805(5) . ?
P12 C15 1.809(5) . ?
P12 C12 1.825(3) . ?
P21 C21A 1.813(6) . ?
P21 C23 1.816(5) . ?
P21 C24 1.823(6) . ?
P21 C21B 1.974(19) . ?
P22A C25A 1.760(13) . ?
P22A C26A 1.822(15) . ?
P22A C22A 1.860(8) . ?
P22B C26B 1.79(6) . ?
P22B C22B 1.81(3) . ?
P22B C25B 1.94(5) . ?
C11 C12 1.544(5) . ?
C21A C22A 1.495(10) . ?
C21B C22B 1.57(3) . ?
F32 C32 1.345(5) . ?
F33 C33 1.340(5) . ?
F34 C34 1.359(5) . ?
F35 C35 1.345(5) . ?
F36 C36 1.348(4) . ?
F42 C42 1.357(4) . ?
F43 C43 1.334(5) . ?
F44 C44 1.341(5) . ?
F45 C45 1.350(5) . ?
F46 C46 1.354(4) . ?
F52 C52 1.357(4) . ?
F53 C53 1.350(5) . ?
F54 C54 1.338(4) . ?
F55 C55 1.346(4) . ?
F56 C56 1.347(4) . ?
F62 C62 1.348(5) . ?
F63 C63 1.334(5) . ?
F64 C64 1.354(5) . ?
F65 C65 1.348(5) . ?
F66 C66 1.341(4) . ?
C31 C36 1.391(6) . ?
C31 C32 1.394(5) . ?
C31 B 1.653(6) . ?
C32 C33 1.390(6) . ?
C33 C34 1.364(6) . ?
C34 C35 1.371(6) . ?
C35 C36 1.379(6) . ?
C41 C42 1.379(5) . ?
C41 C46 1.392(5) . ?
C41 B 1.662(6) . ?
C42 C43 1.380(6) . ?
C43 C44 1.375(6) . ?
C44 C45 1.367(6) . ?
C45 C46 1.376(5) . ?
C51 C52 1.382(5) . ?
C51 C56 1.402(5) . ?
C51 B 1.668(6) . ?
C52 C53 1.385(5) . ?
C53 C54 1.378(6) . ?
C54 C55 1.358(6) . ?
C55 C56 1.382(6) . ?
C61 C62 1.385(5) . ?
C61 C66 1.391(6) . ?
C61 B 1.657(5) . ?
C62 C63 1.397(6) . ?
C63 C64 1.361(7) . ?
C64 C65 1.373(7) . ?
C65 C66 1.374(5) . ?

loop_
_geom_torsion_atom_site_label_1
_geom_torsion_atom_site_label_2
_geom_torsion_atom_site_label_3
_geom_torsion_atom_site_label_4
_geom_torsion
_geom_torsion_site_symmetry_1
_geom_torsion_site_symmetry_2
_geom_torsion_site_symmetry_3
_geom_torsion_site_symmetry_4
_geom_torsion_publ_flag
C1 W P11 C14 -168.2(2) . . . . ?
P22A W P11 C14 -32.6(4) . . . . ?
P12 W P11 C14 100.46(19) . . . . ?
P21 W P11 C14 -71.80(19) . . . . ?
Cl W P11 C14 13.41(19) . . . . ?
P22B W P11 C14 22.2(12) . . . . ?
C1 W P11 C13 -40.5(3) . . . . ?
P22A W P11 C13 95.1(4) . . . . ?
P12 W P11 C13 -131.9(2) . . . . ?
P21 W P11 C13 55.9(2) . . . . ?
Cl W P11 C13 141.1(2) . . . . ?
P22B W P11 C13 149.8(12) . . . . ?
C1 W P11 C11 76.1(2) . . . . ?
P22A W P11 C11 -148.3(4) . . . . ?
P12 W P11 C11 -15.26(15) . . . . ?
P21 W P11 C11 172.48(15) . . . . ?
Cl W P11 C11 -102.31(15) . . . . ?
P22B W P11 C11 -93.6(12) . . . . ?
C1 W P12 C16 136.6(2) . . . . ?
P22A W P12 C16 43.6(2) . . . . ?
P21 W P12 C16 -74.9(3) . . . . ?
P11 W P12 C16 -128.59(19) . . . . ?
Cl W P12 C16 -40.19(19) . . . . ?
P22B W P12 C16 41.2(3) . . . . ?
C1 W P12 C15 10.7(2) . . . . ?
P22A W P12 C15 -82.4(2) . . . . ?
P21 W P12 C15 159.2(3) . . . . ?
P11 W P12 C15 105.48(19) . . . . ?
Cl W P12 C15 -166.12(18) . . . . ?
P22B W P12 C15 -84.8(3) . . . . ?
C1 W P12 C12 -104.6(2) . . . . ?
P22A W P12 C12 162.29(17) . . . . ?
P21 W P12 C12 43.9(3) . . . . ?
P11 W P12 C12 -9.85(15) . . . . ?
Cl W P12 C12 78.55(15) . . . . ?
P22B W P12 C12 159.9(3) . . . . ?
C1 W P21 C21A -118.2(3) . . . . ?
P22A W P21 C21A -27.1(2) . . . . ?
P12 W P21 C21A 93.5(3) . . . . ?
P11 W P21 C21A 146.2(2) . . . . ?
Cl W P21 C21A 58.7(2) . . . . ?
C1 W P21 C23 6.1(3) . . . . ?
P22A W P21 C23 97.2(3) . . . . ?
P12 W P21 C23 -142.2(3) . . . . ?
P11 W P21 C23 -89.5(3) . . . . ?
Cl W P21 C23 -177.0(3) . . . . ?
P22B W P21 C23 100.9(4) . . . . ?
C1 W P21 C24 129.3(3) . . . . ?
P22A W P21 C24 -139.7(3) . . . . ?
P12 W P21 C24 -19.1(4) . . . . ?
P11 W P21 C24 33.7(2) . . . . ?
Cl W P21 C24 -53.8(2) . . . . ?
P22B W P21 C24 -136.0(4) . . . . ?
C1 W P21 C21B -85.6(7) . . . . ?
P12 W P21 C21B 126.1(7) . . . . ?
P11 W P21 C21B 178.8(6) . . . . ?
Cl W P21 C21B 91.3(6) . . . . ?
P22B W P21 C21B 9.2(7) . . . . ?
C1 W P22A C25A -19.0(7) . . . . ?
P12 W P22A C25A 74.0(7) . . . . ?
P21 W P22A C25A -114.6(7) . . . . ?
P11 W P22A C25A -154.8(7) . . . . ?
Cl W P22A C25A 159.0(7) . . . . ?
C1 W P22A C26A -138.9(10) . . . . ?
P12 W P22A C26A -45.9(10) . . . . ?
P21 W P22A C26A 125.5(10) . . . . ?
P11 W P22A C26A 85.3(10) . . . . ?
Cl W P22A C26A 39.1(10) . . . . ?
C1 W P22A C22A 97.9(4) . . . . ?
P12 W P22A C22A -169.0(3) . . . . ?
P21 W P22A C22A 2.3(4) . . . . ?
P11 W P22A C22A -37.8(6) . . . . ?
Cl W P22A C22A -84.0(4) . . . . ?
C1 W P22B C26B -139(4) . . . . ?
P12 W P22B C26B -46(4) . . . . ?
P21 W P22B C26B 125(4) . . . . ?
P11 W P22B C26B 30(4) . . . . ?
Cl W P22B C26B 39(4) . . . . ?
C1 W P22B C22B 109.0(12) . . . . ?
P12 W P22B C22B -158.0(12) . . . . ?
P21 W P22B C22B 13.3(12) . . . . ?
P11 W P22B C22B -81.3(16) . . . . ?
Cl W P22B C22B -72.5(12) . . . . ?
C1 W P22B C25B -4(2) . . . . ?
P12 W P22B C25B 89(2) . . . . ?
P21 W P22B C25B -100(2) . . . . ?
P11 W P22B C25B 166(2) . . . . ?
Cl W P22B C25B 175(2) . . . . ?
C14 P11 C11 C12 -81.7(3) . . . . ?
C13 P11 C11 C12 170.2(3) . . . . ?
W P11 C11 C12 43.9(3) . . . . ?
P11 C11 C12 P12 -54.9(3) . . . . ?
C16 P12 C12 C11 168.2(3) . . . . ?
C15 P12 C12 C11 -82.3(3) . . . . ?
W P12 C12 C11 39.4(3) . . . . ?
C23 P21 C21A C22A -72.9(6) . . . . ?
C24 P21 C21A C22A -179.9(5) . . . . ?
W P21 C21A C22A 53.7(6) . . . . ?
P21 C21A C22A P22A -53.2(7) . . . . ?
C25A P22A C22A C21A 152.9(7) . . . . ?
C26A P22A C22A C21A -99.3(10) . . . . ?
W P22A C22A C21A 29.3(7) . . . . ?
C23 P21 C21B C22B -152.6(19) . . . . ?
C24 P21 C21B C22B 104.5(19) . . . . ?
W P21 C21B C22B -38(2) . . . . ?
P21 C21B C22B P22B 55(3) . . . . ?
C26B P22B C22B C21B -165(3) . . . . ?
C25B P22B C22B C21B 83(2) . . . . ?
W P22B C22B C21B -40(2) . . . . ?
C36 C31 C32 F32 177.5(3) . . . . ?
B C31 C32 F32 3.2(6) . . . . ?
C36 C31 C32 C33 -3.1(5) . . . . ?
B C31 C32 C33 -177.3(4) . . . . ?
F32 C32 C33 F33 1.4(5) . . . . ?
C31 C32 C33 F33 -178.1(3) . . . . ?
F32 C32 C33 C34 -179.3(3) . . . . ?
C31 C32 C33 C34 1.2(6) . . . . ?
F33 C33 C34 F34 0.6(6) . . . . ?
C32 C33 C34 F34 -178.6(4) . . . . ?
F33 C33 C34 C35 -180.0(4) . . . . ?
C32 C33 C34 C35 0.8(6) . . . . ?
F34 C34 C35 F35 -1.5(6) . . . . ?
C33 C34 C35 F35 179.1(4) . . . . ?
F34 C34 C35 C36 178.9(4) . . . . ?
C33 C34 C35 C36 -0.6(6) . . . . ?
F35 C35 C36 F36 0.0(6) . . . . ?
C34 C35 C36 F36 179.6(3) . . . . ?
F35 C35 C36 C31 178.7(3) . . . . ?
C34 C35 C36 C31 -1.7(6) . . . . ?
C32 C31 C36 F36 -178.0(3) . . . . ?
B C31 C36 F36 -3.2(5) . . . . ?
C32 C31 C36 C35 3.4(5) . . . . ?
B C31 C36 C35 178.2(4) . . . . ?
C46 C41 C42 F42 -177.5(3) . . . . ?
B C41 C42 F42 -4.6(6) . . . . ?
C46 C41 C42 C43 1.3(6) . . . . ?
B C41 C42 C43 174.2(4) . . . . ?
F42 C42 C43 F43 -0.6(6) . . . . ?
C41 C42 C43 F43 -179.4(4) . . . . ?
F42 C42 C43 C44 178.2(4) . . . . ?
C41 C42 C43 C44 -0.6(7) . . . . ?
F43 C43 C44 F44 0.2(7) . . . . ?
C42 C43 C44 F44 -178.5(4) . . . . ?
F43 C43 C44 C45 178.8(4) . . . . ?
C42 C43 C44 C45 0.0(7) . . . . ?
F44 C44 C45 F45 0.2(7) . . . . ?
C43 C44 C45 F45 -178.3(4) . . . . ?
F44 C44 C45 C46 178.4(4) . . . . ?
C43 C44 C45 C46 -0.1(7) . . . . ?
F45 C45 C46 F46 -0.8(6) . . . . ?
C44 C45 C46 F46 -178.9(4) . . . . ?
F45 C45 C46 C41 179.1(4) . . . . ?
C44 C45 C46 C41 0.9(7) . . . . ?
C42 C41 C46 F46 178.4(3) . . . . ?
B C41 C46 F46 4.8(5) . . . . ?
C42 C41 C46 C45 -1.4(6) . . . . ?
B C41 C46 C45 -175.0(4) . . . . ?
C56 C51 C52 F52 -176.9(3) . . . . ?
B C51 C52 F52 -3.5(6) . . . . ?
C56 C51 C52 C53 2.2(6) . . . . ?
B C51 C52 C53 175.6(4) . . . . ?
F52 C52 C53 F53 -2.0(5) . . . . ?
C51 C52 C53 F53 178.8(3) . . . . ?
F52 C52 C53 C54 178.0(3) . . . . ?
C51 C52 C53 C54 -1.1(6) . . . . ?
F53 C53 C54 F54 0.7(6) . . . . ?
C52 C53 C54 F54 -179.3(4) . . . . ?
F53 C53 C54 C55 179.6(4) . . . . ?
C52 C53 C54 C55 -0.5(6) . . . . ?
F54 C54 C55 F55 0.3(6) . . . . ?
C53 C54 C55 F55 -178.5(4) . . . . ?
F54 C54 C55 C56 179.7(4) . . . . ?
C53 C54 C55 C56 0.8(6) . . . . ?
F55 C55 C56 F56 -0.8(5) . . . . ?
C54 C55 C56 F56 179.9(3) . . . . ?
F55 C55 C56 C51 179.7(3) . . . . ?
C54 C55 C56 C51 0.4(6) . . . . ?
C52 C51 C56 F56 178.7(3) . . . . ?
B C51 C56 F56 4.8(5) . . . . ?
C52 C51 C56 C55 -1.8(5) . . . . ?
B C51 C56 C55 -175.7(3) . . . . ?
C66 C61 C62 F62 178.3(3) . . . . ?
B C61 C62 F62 2.7(6) . . . . ?
C66 C61 C62 C63 -0.9(6) . . . . ?
B C61 C62 C63 -176.6(4) . . . . ?
F62 C62 C63 F63 0.7(6) . . . . ?
C61 C62 C63 F63 180.0(4) . . . . ?
F62 C62 C63 C64 -178.5(4) . . . . ?
C61 C62 C63 C64 0.8(6) . . . . ?
F63 C63 C64 F64 -0.5(6) . . . . ?
C62 C63 C64 F64 178.7(4) . . . . ?
F63 C63 C64 C65 -179.1(4) . . . . ?
C62 C63 C64 C65 0.1(7) . . . . ?
F64 C64 C65 F65 1.2(6) . . . . ?
C63 C64 C65 F65 179.9(4) . . . . ?
F64 C64 C65 C66 -179.3(4) . . . . ?
C63 C64 C65 C66 -0.6(7) . . . . ?
F65 C65 C66 F66 1.1(6) . . . . ?
C64 C65 C66 F66 -178.4(4) . . . . ?
F65 C65 C66 C61 179.9(4) . . . . ?
C64 C65 C66 C61 0.4(7) . . . . ?
C62 C61 C66 F66 179.1(3) . . . . ?
B C61 C66 F66 -4.8(5) . . . . ?
C62 C61 C66 C65 0.4(6) . . . . ?
B C61 C66 C65 176.5(4) . . . . ?
C36 C31 B C61 -64.7(4) . . . . ?
C32 C31 B C61 109.2(4) . . . . ?
C36 C31 B C41 59.3(4) . . . . ?
C32 C31 B C41 -126.7(4) . . . . ?
C36 C31 B C51 174.7(3) . . . . ?
C32 C31 B C51 -11.3(5) . . . . ?
C62 C61 B C31 116.4(4) . . . . ?
C66 C61 B C31 -59.1(4) . . . . ?
C62 C61 B C41 -6.2(6) . . . . ?
C66 C61 B C41 178.3(3) . . . . ?
C62 C61 B C51 -121.9(4) . . . . ?
C66 C61 B C51 62.6(4) . . . . ?
C42 C41 B C31 10.3(5) . . . . ?
C46 C41 B C31 -177.2(3) . . . . ?
C42 C41 B C61 126.9(4) . . . . ?
C46 C41 B C61 -60.6(5) . . . . ?
C42 C41 B C51 -111.9(4) . . . . ?
C46 C41 B C51 60.6(4) . . . . ?
C52 C51 B C31 127.4(4) . . . . ?
C56 C51 B C31 -59.5(4) . . . . ?
C52 C51 B C61 12.5(5) . . . . ?
C56 C51 B C61 -174.4(3) . . . . ?
C52 C51 B C41 -110.9(4) . . . . ?
C56 C51 B C41 62.2(4) . . . . ?
